data_1567861
loop_
_publ_author_name
'Misra, Rajkumar'
'Netti, Francesca'
'Koren, Gil'
'Dan, Yoav'
'Chakraborty, Priyadarshi'
'Cohen, Sidney R.'
'Shimon, Linda J. W.'
'Beck, Roy'
'Adler-Abramovich, Lihi'

_publ_section_title
;
 An atomistic view of rigid crystalline supramolecular polymers derived
 from short amphiphilic, \a,\b hybrid peptide
;
_journal_issue 44
_journal_name_full 'Polymer Chemistry'
_journal_page_first 6223
_journal_page_last 6228
_journal_paper_doi 10.1039/D2PY01072K
_journal_volume 13
_journal_year 2022
_chemical_absolute_configuration ukn
_chemical_formula_moiety 'C31 H35 N3 O5, H2 O [+ solvent]'
_chemical_formula_sum 'C31 H37 N3 O6'
_chemical_formula_weight 547.63
_space_group_crystal_system triclinic
_space_group_IT_number 1
_space_group_name_Hall 'P 1'
_space_group_name_H-M_alt 'P 1'
_atom_sites_solution_hydrogens mixed
_audit_creation_method SHELXL-2013
_audit_update_record
;
2021-11-17 deposited with the CCDC.	2022-10-10 downloaded from the CCDC.
;
_cell_angle_alpha 90.062(2)
_cell_angle_beta 92.440(3)
_cell_angle_gamma 104.738(4)
_cell_formula_units_Z 4
_cell_length_a 9.2497(6)
_cell_length_b 9.6644(2)
_cell_length_c 32.9380(7)
_cell_measurement_reflns_used 7852
_cell_measurement_temperature 100(2)
_cell_measurement_theta_max 72.4470
_cell_measurement_theta_min 3.9990
_cell_volume 2844.7(2)
_computing_cell_refinement 'CrysAlisPro 1.171.41.111a (Rigaku OD, 2021)'
_computing_data_collection 'CrysAlisPro 1.171.41.111a (Rigaku OD, 2021)'
_computing_data_reduction 'CrysAlisPro 1.171.41.111a (Rigaku OD, 2021)'
_computing_molecular_graphics 'Olex2 (Dolomanov 2016)'
_computing_structure_refinement 'SHELXL-2013 (Sheldrick, 2013)'
_computing_structure_solution 'SHELXT-2018 (Sheldrick, 2018)'
_diffrn_ambient_temperature 100(2)
_diffrn_measured_fraction_theta_full 0.726
_diffrn_measured_fraction_theta_max 0.914
_diffrn_measurement_device_type 'Rigaku XtaLAB Synergy R, HyPix-Arc 150'
_diffrn_measurement_method '\w scans'
_diffrn_radiation_type CuK\a
_diffrn_radiation_wavelength 1.54184
_diffrn_reflns_av_R_equivalents 0.0362
_diffrn_reflns_av_unetI/netI 0.0640
_diffrn_reflns_Laue_measured_fraction_full 0.726
_diffrn_reflns_Laue_measured_fraction_max 0.914
_diffrn_reflns_limit_h_max 10
_diffrn_reflns_limit_h_min -10
_diffrn_reflns_limit_k_max 7
_diffrn_reflns_limit_k_min -10
_diffrn_reflns_limit_l_max 36
_diffrn_reflns_limit_l_min -36
_diffrn_reflns_number 21119
_diffrn_reflns_point_group_measured_fraction_full 0.521
_diffrn_reflns_point_group_measured_fraction_max 0.655
_diffrn_reflns_theta_full 67.684
_diffrn_reflns_theta_max 58.933
_diffrn_reflns_theta_min 4.030
_diffrn_source 'Rotating-anode X-ray tube'
_exptl_absorpt_coefficient_mu 0.725
_exptl_absorpt_correction_T_max 1.00000
_exptl_absorpt_correction_T_min 0.77797
_exptl_absorpt_correction_type multi-scan
_exptl_absorpt_process_details
;
CrysAlisPro 1.171.41.111a (Rigaku Oxford Diffraction, 2021)
Empirical absorption correction using spherical harmonics,
implemented in SCALE3 ABSPACK scaling algorithm.
;
_exptl_crystal_colour colourless
_exptl_crystal_density_diffrn 1.279
_exptl_crystal_description needle
_exptl_crystal_F_000 1168
_exptl_crystal_size_max 0.300
_exptl_crystal_size_mid 0.020
_exptl_crystal_size_min 0.020
_refine_diff_density_max 0.766
_refine_diff_density_min -0.554
_refine_diff_density_rms 0.131
_refine_ls_abs_structure_details
;
 Flack x determined using 1915 quotients [(I+)-(I-)]/[(I+)+(I-)]
 (Parsons and Flack (2004), Acta Cryst. A60, s61).
;
_refine_ls_abs_structure_Flack 0.5(2)
_refine_ls_extinction_method none
_refine_ls_goodness_of_fit_ref 1.406
_refine_ls_hydrogen_treatment constr
_refine_ls_matrix_type full
_refine_ls_number_parameters 1457
_refine_ls_number_reflns 10714
_refine_ls_number_restraints 232
_refine_ls_restrained_S_all 1.398
_refine_ls_R_factor_all 0.1422
_refine_ls_R_factor_gt 0.1174
_refine_ls_shift/su_max 0.011
_refine_ls_shift/su_mean 0.002
_refine_ls_structure_factor_coef Fsqd
_refine_ls_weighting_details 'w=1/[\s^2^(Fo^2^)+(0.2000P)^2^] where P=(Fo^2^+2Fc^2^)/3'
_refine_ls_weighting_scheme calc
_refine_ls_wR_factor_gt 0.3321
_refine_ls_wR_factor_ref 0.3486
_reflns_Friedel_coverage 0.434
_reflns_Friedel_fraction_full 0.315
_reflns_Friedel_fraction_max 0.397
_reflns_number_gt 7787
_reflns_number_total 10714
_reflns_threshold_expression 'I > 2\s(I)'
_cod_data_source_file d2py01072k2.cif
_cod_data_source_block lihi14
_cod_depositor_comments 'Adding full bibliography for 1567861.cif.'
_cod_database_code 1567861
_shelx_space_group_comment
;
The symmetry employed for this shelxl refinement is uniquely defined
by the following loop, which should always be used as a source of
symmetry information in preference to the above space-group names.
They are only intended as comments.
;
_shelx_estimated_absorpt_t_min 0.812
_shelx_estimated_absorpt_t_max 0.986
_oxdiff_exptl_absorpt_empirical_full_min 0.752
_oxdiff_exptl_absorpt_empirical_full_max 1.484
_oxdiff_exptl_absorpt_empirical_details
;
Empirical correction (ABSPACK) includes:
- Absorption correction using spherical harmonics
- Frame scaling
;
_shelxl_version_number 2013-4

loop_
_space_group_symop_operation_xyz
'x, y, z'

loop_
_atom_site_label
_atom_site_type_symbol
_atom_site_fract_x
_atom_site_fract_y
_atom_site_fract_z
_atom_site_U_iso_or_equiv
_atom_site_adp_type
_atom_site_occupancy
_atom_site_site_symmetry_order
_atom_site_calc_flag
_atom_site_refinement_flags_posn
_atom_site_refinement_flags_adp
_atom_site_refinement_flags_occupancy
_atom_site_disorder_assembly
_atom_site_disorder_group
O1 O 0.1332(10) -0.0930(10) -0.1817(3) 0.023(2) Uani 1 1 d . U . . .
O2 O 0.0134(13) -0.2985(12) -0.2128(3) 0.041(3) Uani 1 1 d . . . . .
O3 O -0.1595(10) 0.0289(11) -0.3010(3) 0.030(2) Uani 1 1 d . . . . .
O4 O -0.4351(15) -0.1057(17) -0.4362(4) 0.067(4) Uani 1 1 d . . . . .
O5 O -0.4103(14) -0.3167(13) -0.4525(4) 0.049(3) Uani 1 1 d . . . . .
N1 N -0.0510(13) -0.0920(13) -0.2275(3) 0.026(3) Uani 1 1 d . . . . .
H1 H -0.0226 0.0017 -0.2246 0.032 Uiso 1 1 calc R U . . .
N2 N -0.2051(12) -0.1974(13) -0.3250(3) 0.025(3) Uani 1 1 d . U . . .
H2 H -0.2104 -0.2868 -0.3185 0.030 Uiso 1 1 calc R U . . .
N3 N 0.2876(17) -0.0527(16) -0.4721(5) 0.051(4) Uani 1 1 d . . . . .
H3A H 0.3803 -0.0232 -0.4597 0.061 Uiso 1 1 calc R U . . .
H3B H 0.2812 0.0035 -0.4939 0.061 Uiso 1 1 calc R U . . .
H3C H 0.2718 -0.1452 -0.4805 0.061 Uiso 1 1 calc R U . . .
C2 C 0.468(2) -0.0802(18) -0.1174(4) 0.045(5) Uani 1 1 d . . . . .
C3 C 0.6028(18) 0.001(2) -0.1352(5) 0.045(5) Uani 1 1 d . . . . .
H3 H 0.5962 0.0574 -0.1585 0.054 Uiso 1 1 calc R U . . .
C4 C 0.7380(18) -0.0034(19) -0.1191(5) 0.041(4) Uani 1 1 d . . . . .
H4 H 0.8261 0.0506 -0.1311 0.049 Uiso 1 1 calc R U . . .
C5 C 0.750(2) -0.086(2) -0.0849(7) 0.061(6) Uani 1 1 d . . . . .
H5 H 0.8463 -0.0861 -0.0735 0.073 Uiso 1 1 calc R U . . .
C6 C 0.631(2) -0.164(2) -0.0686(6) 0.057(5) Uani 1 1 d . U . . .
H6 H 0.6422 -0.2197 -0.0456 0.068 Uiso 1 1 calc R U . . .
C7 C 0.4906(18) -0.1673(18) -0.0832(4) 0.034(3) Uani 1 1 d . U . . .
C8 C 0.3471(18) -0.2488(18) -0.0693(4) 0.033(3) Uani 1 1 d . U . . .
C9 C 0.302(2) -0.353(2) -0.0376(5) 0.048(4) Uani 1 1 d . U . . .
H9 H 0.3727 -0.3845 -0.0208 0.058 Uiso 1 1 calc R U . . .
C10 C 0.157(2) -0.401(2) -0.0332(4) 0.049(4) Uani 1 1 d . U . . .
H10 H 0.1232 -0.4650 -0.0117 0.058 Uiso 1 1 calc R U . . .
C11 C 0.047(2) -0.362(2) -0.0595(5) 0.051(4) Uani 1 1 d . U . . .
H11 H -0.0562 -0.4021 -0.0554 0.062 Uiso 1 1 calc R U . . .
C12 C 0.087(2) -0.268(2) -0.0902(5) 0.049(4) Uani 1 1 d . U . . .
H12 H 0.0144 -0.2442 -0.1082 0.059 Uiso 1 1 calc R U . . .
C13 C 0.2382(19) -0.2079(19) -0.0941(5) 0.039(4) Uani 1 1 d . U . . .
C14 C 0.3054(18) -0.1046(17) -0.1256(4) 0.030(4) Uani 1 1 d . . . . .
H14 H 0.2788 -0.0126 -0.1200 0.036 Uiso 1 1 calc R U . . .
C15 C 0.2624(17) -0.1443(18) -0.1703(5) 0.036(4) Uani 1 1 d . U . . .
H15A H 0.3466 -0.1000 -0.1875 0.043 Uiso 1 1 calc R U . . .
H15B H 0.2390 -0.2494 -0.1741 0.043 Uiso 1 1 calc R U . . .
C16 C 0.0290(14) -0.1742(16) -0.2090(4) 0.018(3) Uani 1 1 d . . . . .
C17 C -0.1851(15) -0.1585(18) -0.2526(4) 0.027(4) Uani 1 1 d . . . . .
H17 H -0.2005 -0.2647 -0.2538 0.032 Uiso 1 1 calc R U . . .
C18 C -0.1786(15) -0.0978(16) -0.2946(4) 0.020(3) Uani 1 1 d . . . . .
C19 C -0.3185(16) -0.1192(18) -0.2321(4) 0.032(4) Uani 1 1 d . . . . .
H19A H -0.3212 -0.1526 -0.2036 0.038 Uiso 1 1 calc R U . . .
H19B H -0.2999 -0.0137 -0.2312 0.038 Uiso 1 1 calc R U . . .
C20 C -0.4714(16) -0.1822(16) -0.2531(4) 0.025(3) Uani 1 1 d . U . . .
C21 C -0.5444(18) -0.3220(18) -0.2520(6) 0.043(4) Uani 1 1 d . . . . .
H21 H -0.5000 -0.3861 -0.2372 0.052 Uiso 1 1 calc R U . . .
C22 C -0.6827(18) -0.3741(19) -0.2719(5) 0.042(4) Uani 1 1 d . . . . .
H22 H -0.7315 -0.4729 -0.2702 0.050 Uiso 1 1 calc R U . . .
C23 C -0.748(2) -0.290(2) -0.2931(5) 0.047(5) Uani 1 1 d . . . . .
H23 H -0.8456 -0.3261 -0.3053 0.056 Uiso 1 1 calc R U . . .
C24 C -0.6752(19) -0.151(2) -0.2973(6) 0.049(5) Uani 1 1 d . . . . .
H24 H -0.7191 -0.0910 -0.3138 0.058 Uiso 1 1 calc R U . . .
C25 C -0.5372(17) -0.0965(19) -0.2779(5) 0.041(4) Uani 1 1 d . . . . .
H25 H -0.4864 0.0010 -0.2815 0.049 Uiso 1 1 calc R U . . .
C26 C -0.2250(15) -0.1659(16) -0.3675(4) 0.024(3) Uani 1 1 d . U . . .
H26 H -0.2222 -0.0620 -0.3694 0.028 Uiso 1 1 calc R U . . .
C27 C -0.0983(18) -0.1921(19) -0.3933(4) 0.039(4) Uani 1 1 d . . . . .
H27A H -0.1007 -0.2951 -0.3927 0.047 Uiso 1 1 calc R U . . .
H27B H -0.1155 -0.1663 -0.4218 0.047 Uiso 1 1 calc R U . . .
C28 C 0.055(2) -0.105(2) -0.3776(5) 0.051(5) Uani 1 1 d . . . . .
H28A H 0.0775 -0.1395 -0.3503 0.061 Uiso 1 1 calc R U . . .
H28B H 0.0531 -0.0035 -0.3747 0.061 Uiso 1 1 calc R U . . .
C29 C 0.182(2) -0.116(3) -0.4066(5) 0.061(6) Uani 1 1 d . . . . .
H29A H 0.2809 -0.0749 -0.3926 0.073 Uiso 1 1 calc R U . . .
H29B H 0.1743 -0.2174 -0.4130 0.073 Uiso 1 1 calc R U . . .
C30 C 0.1719(18) -0.042(2) -0.4427(6) 0.061(6) Uani 1 1 d . . . . .
H30A H 0.1827 0.0605 -0.4361 0.073 Uiso 1 1 calc R U . . .
H30B H 0.0714 -0.0800 -0.4558 0.073 Uiso 1 1 calc R U . . .
C31 C -0.3820(15) -0.2513(17) -0.3826(4) 0.029(4) Uani 1 1 d . . . . .
H31A H -0.3909 -0.3547 -0.3786 0.035 Uiso 1 1 calc R U . . .
H31B H -0.4577 -0.2241 -0.3661 0.035 Uiso 1 1 calc R U . . .
C32 C -0.4139(17) -0.2252(17) -0.4268(4) 0.026(4) Uani 1 1 d . . . . .
O6 O -0.8786(10) -0.6069(10) -0.1814(3) 0.022(2) Uani 1 1 d . U . . .
O7 O -1.0528(14) -0.8039(11) -0.2040(3) 0.039(3) Uani 1 1 d . . . . .
O8 O -1.1475(10) -0.4699(12) -0.3101(3) 0.030(2) Uani 1 1 d . . . . .
O9 O -1.3127(13) -0.7044(15) -0.4586(3) 0.050(3) Uani 1 1 d . . . . .
O10 O -1.5340(14) -0.7857(14) -0.4359(3) 0.051(3) Uani 1 1 d . . . . .
N4 N -1.0322(12) -0.5937(14) -0.2354(3) 0.029(3) Uani 1 1 d . . . . .
H4A H -0.9762 -0.5069 -0.2394 0.034 Uiso 1 1 calc R U . . .
N5 N -1.1716(12) -0.6976(13) -0.3311(3) 0.022(3) Uani 1 1 d . . . . .
H5A H -1.1705 -0.7841 -0.3231 0.026 Uiso 1 1 calc R U . . .
N6 N -0.6450(15) -0.5600(16) -0.4693(4) 0.043(4) Uani 1 1 d . . . . .
H6A H -0.5713 -0.4815 -0.4615 0.051 Uiso 1 1 calc R U . . .
H6B H -0.6609 -0.5601 -0.4967 0.051 Uiso 1 1 calc R U . . .
H6C H -0.6171 -0.6404 -0.4618 0.051 Uiso 1 1 calc R U . . .
C300 C -0.7660(17) -0.7210(18) -0.0799(5) 0.038(4) Uani 1 1 d . . . . .
C33 C -0.7525(18) -0.6144(18) -0.1151(4) 0.034(4) Uani 1 1 d . U . . .
H33 H -0.7874 -0.5293 -0.1067 0.041 Uiso 1 1 calc R U . . .
C34 C -0.5945(19) -0.5737(17) -0.1209(4) 0.031(4) Uani 1 1 d . . . . .
C35 C -0.5159(19) -0.468(2) -0.1482(5) 0.046(5) Uani 1 1 d . . . . .
H35 H -0.5659 -0.4151 -0.1656 0.056 Uiso 1 1 calc R U . . .
C36 C -0.3638(19) -0.449(2) -0.1473(5) 0.054(6) Uani 1 1 d . . . . .
H36 H -0.3103 -0.3797 -0.1654 0.065 Uiso 1 1 calc R U . . .
C37 C -0.279(2) -0.5183(19) -0.1233(5) 0.046(5) Uani 1 1 d . . . . .
H37 H -0.1737 -0.4961 -0.1246 0.055 Uiso 1 1 calc R U . . .
C38 C -0.3561(19) -0.624(2) -0.0965(7) 0.058(6) Uani 1 1 d . . . . .
H38 H -0.3026 -0.6763 -0.0799 0.069 Uiso 1 1 calc R U . . .
C39 C -0.510(2) -0.6495(19) -0.0947(5) 0.044(5) Uani 1 1 d . . . . .
C40 C -0.6215(18) -0.7443(18) -0.0704(4) 0.034(4) Uani 1 1 d . . . . .
C41 C -0.6053(19) -0.8461(18) -0.0429(5) 0.039(4) Uani 1 1 d . . . . .
H41 H -0.5114 -0.8659 -0.0367 0.047 Uiso 1 1 calc R U . . .
C42 C -0.730(2) -0.915(2) -0.0255(5) 0.050(5) Uani 1 1 d . . . . .
H42 H -0.7204 -0.9851 -0.0060 0.060 Uiso 1 1 calc R U . . .
C43 C -0.859(2) -0.898(2) -0.0323(5) 0.050(5) Uani 1 1 d . . . . .
H43 H -0.9386 -0.9535 -0.0173 0.060 Uiso 1 1 calc R U . . .
C44 C -0.893(2) -0.799(2) -0.0612(5) 0.046(5) Uani 1 1 d . . . . .
H44 H -0.9905 -0.7879 -0.0671 0.056 Uiso 1 1 calc R U . . .
C45 C -0.855(2) -0.6969(18) -0.1472(4) 0.040(4) Uani 1 1 d . U . . .
H45A H -0.8137 -0.7747 -0.1572 0.047 Uiso 1 1 calc R U . . .
H45B H -0.9529 -0.7413 -0.1355 0.047 Uiso 1 1 calc R U . . .
C46 C -0.9946(15) -0.6796(16) -0.2072(4) 0.018(3) Uani 1 1 d . U . . .
C47 C -1.1699(14) -0.6516(18) -0.2589(4) 0.026(4) Uani 1 1 d . . . . .
H47 H -1.1923 -0.7584 -0.2598 0.031 Uiso 1 1 calc R U . . .
C48 C -1.1576(14) -0.5936(16) -0.3016(4) 0.019(3) Uani 1 1 d . . . . .
C49 C -1.2993(15) -0.6035(16) -0.2381(4) 0.023(3) Uani 1 1 d . . . . .
H49A H -1.2922 -0.6214 -0.2086 0.028 Uiso 1 1 calc R U . . .
H49B H -1.2836 -0.4991 -0.2416 0.028 Uiso 1 1 calc R U . . .
C50 C -1.4572(17) -0.6783(17) -0.2543(4) 0.028(4) Uani 1 1 d . . . . .
C51 C -1.5576(18) -0.7524(18) -0.2289(5) 0.042(4) Uani 1 1 d . . . . .
H51 H -1.5280 -0.7610 -0.2012 0.050 Uiso 1 1 calc R U . . .
C52 C -1.7063(18) -0.8179(17) -0.2424(5) 0.039(4) Uani 1 1 d . . . . .
H52 H -1.7759 -0.8684 -0.2238 0.047 Uiso 1 1 calc R U . . .
C53 C -1.750(2) -0.808(2) -0.2821(5) 0.049(5) Uani 1 1 d . . . . .
H53 H -1.8458 -0.8610 -0.2921 0.059 Uiso 1 1 calc R U . . .
C54 C -1.6522(16) -0.722(2) -0.3075(5) 0.039(4) Uani 1 1 d . . . . .
H54 H -1.6853 -0.7060 -0.3344 0.047 Uiso 1 1 calc R U . . .
C55 C -1.5102(18) -0.659(2) -0.2945(5) 0.044(5) Uani 1 1 d . . . . .
H55 H -1.4441 -0.6015 -0.3127 0.053 Uiso 1 1 calc R U . . .
C56 C -1.1881(15) -0.6760(15) -0.3743(4) 0.022(3) Uani 1 1 d . . . . .
H56 H -1.1990 -0.5764 -0.3779 0.026 Uiso 1 1 calc R U . . .
C57 C -1.0470(14) -0.6856(17) -0.3965(4) 0.023(3) Uani 1 1 d . . . . .
H57A H -1.0288 -0.7810 -0.3917 0.028 Uiso 1 1 calc R U . . .
H57B H -1.0660 -0.6770 -0.4261 0.028 Uiso 1 1 calc R U . . .
C58 C -0.9094(14) -0.5728(17) -0.3832(4) 0.029(4) Uani 1 1 d . . . . .
H58A H -0.8896 -0.5832 -0.3538 0.035 Uiso 1 1 calc R U . . .
H58B H -0.9293 -0.4777 -0.3873 0.035 Uiso 1 1 calc R U . . .
C59 C -0.7684(16) -0.5772(17) -0.4056(4) 0.030(3) Uani 1 1 d . U . . .
H59A H -0.6829 -0.5018 -0.3942 0.036 Uiso 1 1 calc R U . . .
H59B H -0.7458 -0.6708 -0.4008 0.036 Uiso 1 1 calc R U . . .
C60 C -0.7834(15) -0.5566(19) -0.4495(5) 0.037(4) Uani 1 1 d . . . . .
H60A H -0.8674 -0.6329 -0.4613 0.045 Uiso 1 1 calc R U . . .
H60B H -0.8066 -0.4634 -0.4546 0.045 Uiso 1 1 calc R U . . .
C61 C -1.3371(17) -0.7782(19) -0.3895(4) 0.037(4) Uani 1 1 d . . . . .
H61A H -1.3237 -0.8766 -0.3898 0.044 Uiso 1 1 calc R U . . .
H61B H -1.4132 -0.7759 -0.3694 0.044 Uiso 1 1 calc R U . . .
C62 C -1.3986(17) -0.7496(17) -0.4305(4) 0.029(4) Uani 1 1 d . U . . .
O11 O -1.2428(11) -0.7180(11) -0.8179(3) 0.034(3) Uani 1 1 d . . . . .
O12 O -1.0924(11) -0.8575(11) -0.7958(3) 0.032(3) Uani 1 1 d . . . . .
O13 O -0.9463(11) -0.4448(10) -0.7018(3) 0.027(2) Uani 1 1 d . . . . .
O14 O -0.7686(13) -0.4476(11) -0.5645(3) 0.039(3) Uani 1 1 d . . . . .
O15 O -0.5855(11) -0.5560(12) -0.5551(3) 0.035(3) Uani 1 1 d . . . . .
N7 N -1.0623(13) -0.6308(12) -0.7730(3) 0.023(3) Uani 1 1 d . . . . .
H7 H -1.1051 -0.5593 -0.7723 0.027 Uiso 1 1 calc R U . . .
N8 N -0.9043(11) -0.6484(13) -0.6772(3) 0.021(3) Uani 1 1 d . . . . .
H8 H -0.8930 -0.7336 -0.6833 0.026 Uiso 1 1 calc R U . . .
N9 N -1.4328(13) -0.7635(14) -0.5370(3) 0.028(3) Uani 1 1 d . . . . .
H9A H -1.4225 -0.7337 -0.5106 0.033 Uiso 1 1 calc R U . . .
H9B H -1.4548 -0.8608 -0.5381 0.033 Uiso 1 1 calc R U . . .
H9C H -1.5080 -0.7330 -0.5498 0.033 Uiso 1 1 calc R U . . .
C200 C -1.2956(14) -0.7528(17) -0.9085(4) 0.026(4) Uani 1 1 d . . . . .
C63 C -1.4100(17) -0.7958(18) -0.8767(4) 0.035(4) Uani 1 1 d . U . . .
H63 H -1.4621 -0.7192 -0.8713 0.042 Uiso 1 1 calc R U . . .
C64 C -1.5176(15) -0.9317(16) -0.8953(4) 0.026(3) Uani 1 1 d . . . . .
C65 C -1.6438(17) -1.009(2) -0.8809(4) 0.044(5) Uani 1 1 d . . . . .
H65 H -1.6835 -0.9815 -0.8570 0.053 Uiso 1 1 calc R U . . .
C66 C -1.720(2) -1.141(2) -0.9043(6) 0.052(5) Uani 1 1 d . . . . .
H66 H -1.8099 -1.2008 -0.8947 0.063 Uiso 1 1 calc R U . . .
C67 C -1.6649(19) -1.1762(19) -0.9387(5) 0.040(4) Uani 1 1 d . . . . .
H67 H -1.7144 -1.2622 -0.9528 0.049 Uiso 1 1 calc R U . . .
C68 C -1.5393(19) -1.091(2) -0.9535(5) 0.045(5) Uani 1 1 d . . . . .
H68 H -1.5019 -1.1170 -0.9780 0.054 Uiso 1 1 calc R U . . .
C69 C -1.4624(17) -0.9616(18) -0.9325(4) 0.032(4) Uani 1 1 d . . . . .
C70 C -1.3239(17) -0.8555(19) -0.9401(5) 0.036(4) Uani 1 1 d . U . . .
C71 C -1.2282(18) -0.838(2) -0.9738(5) 0.042(4) Uani 1 1 d . U . . .
H71 H -1.2460 -0.9077 -0.9949 0.050 Uiso 1 1 calc R U . . .
C72 C -1.113(2) -0.720(2) -0.9754(7) 0.062(5) Uani 1 1 d . U . . .
H72 H -1.0525 -0.7051 -0.9984 0.075 Uiso 1 1 calc R U . . .
C73 C -1.0803(17) -0.616(2) -0.9423(6) 0.050(4) Uani 1 1 d . U . . .
H73 H -0.9972 -0.5352 -0.9430 0.060 Uiso 1 1 calc R U . . .
C74 C -1.1739(16) -0.638(2) -0.9088(6) 0.047(4) Uani 1 1 d . U . . .
H74 H -1.1521 -0.5723 -0.8865 0.057 Uiso 1 1 calc R U . . .
C75 C -1.3451(17) -0.8472(17) -0.8373(4) 0.034(4) Uani 1 1 d . U . . .
H75A H -1.4263 -0.8908 -0.8191 0.041 Uiso 1 1 calc R U . . .
H75B H -1.2897 -0.9192 -0.8436 0.041 Uiso 1 1 calc R U . . .
C76 C -1.1248(16) -0.7483(17) -0.7962(4) 0.028(3) Uani 1 1 d . U . . .
C77 C -0.9226(14) -0.6234(19) -0.7492(4) 0.030(4) Uani 1 1 d . . . . .
H77 H -0.9086 -0.7224 -0.7471 0.036 Uiso 1 1 calc R U . . .
C78 C -0.9292(15) -0.5679(15) -0.7075(4) 0.021(3) Uani 1 1 d . U . . .
C79 C -0.7903(15) -0.5311(16) -0.7716(4) 0.026(3) Uani 1 1 d . U . . .
H79A H -0.7869 -0.5757 -0.7985 0.031 Uiso 1 1 calc R U . . .
H79B H -0.8090 -0.4359 -0.7763 0.031 Uiso 1 1 calc R U . . .
C80 C -0.6436(16) -0.5109(18) -0.7505(5) 0.034(4) Uani 1 1 d . . . . .
C81 C -0.5399(19) -0.596(2) -0.7609(5) 0.053(5) Uani 1 1 d . . . . .
H81 H -0.5702 -0.6695 -0.7811 0.063 Uiso 1 1 calc R U . . .
C82 C -0.407(2) -0.575(3) -0.7430(7) 0.073(7) Uani 1 1 d . . . . .
H82 H -0.3423 -0.6319 -0.7506 0.087 Uiso 1 1 calc R U . . .
C83 C -0.357(2) -0.468(3) -0.7129(7) 0.071(7) Uani 1 1 d . . . . .
H83 H -0.2564 -0.4474 -0.7025 0.085 Uiso 1 1 calc R U . . .
C84 C -0.451(2) -0.395(3) -0.6987(5) 0.063(7) Uani 1 1 d . . . . .
H84 H -0.4207 -0.3312 -0.6762 0.075 Uiso 1 1 calc R U . . .
C85 C -0.5937(16) -0.4145(18) -0.7180(5) 0.034(4) Uani 1 1 d . . . . .
H85 H -0.6585 -0.3604 -0.7086 0.041 Uiso 1 1 calc R U . . .
C86 C -0.8938(13) -0.6068(15) -0.6335(4) 0.020(3) Uani 1 1 d . . . . .
H86 H -0.8930 -0.5032 -0.6321 0.023 Uiso 1 1 calc R U . . .
C87 C -1.0292(16) -0.6894(18) -0.6114(4) 0.029(4) Uani 1 1 d . . . . .
H87A H -1.0098 -0.6721 -0.5818 0.035 Uiso 1 1 calc R U . . .
H87B H -1.0434 -0.7930 -0.6166 0.035 Uiso 1 1 calc R U . . .
C88 C -1.1722(17) -0.6480(19) -0.6243(4) 0.034(4) Uani 1 1 d . . . . .
H88A H -1.1585 -0.5446 -0.6188 0.041 Uiso 1 1 calc R U . . .
H88B H -1.1912 -0.6644 -0.6540 0.041 Uiso 1 1 calc R U . . .
C89 C -1.3063(16) -0.7314(18) -0.6025(4) 0.030(4) Uani 1 1 d . . . . .
H89A H -1.3192 -0.8348 -0.6078 0.036 Uiso 1 1 calc R U . . .
H89B H -1.3968 -0.7056 -0.6138 0.036 Uiso 1 1 calc R U . . .
C90 C -1.2930(15) -0.7042(18) -0.5571(4) 0.030(4) Uani 1 1 d . . . . .
H90A H -1.2145 -0.7468 -0.5451 0.036 Uiso 1 1 calc R U . . .
H90B H -1.2611 -0.5998 -0.5519 0.036 Uiso 1 1 calc R U . . .
C91 C -0.7454(14) -0.6213(15) -0.6147(4) 0.018(3) Uani 1 1 d . . . . .
H91A H -0.7528 -0.7238 -0.6098 0.022 Uiso 1 1 calc R U . . .
H91B H -0.6667 -0.5875 -0.6344 0.022 Uiso 1 1 calc R U . . .
C92 C -0.6982(16) -0.5404(16) -0.5757(4) 0.027(3) Uani 1 1 d . U . . .
O16 O -0.2445(11) -0.2195(12) -0.8164(3) 0.036(3) Uani 1 1 d . . . . .
O17 O -0.0873(12) -0.3543(11) -0.7963(3) 0.031(2) Uani 1 1 d . . . . .
O18 O 0.0529(11) 0.0535(11) -0.7002(3) 0.028(2) Uani 1 1 d . . . . .
O19 O 0.4324(11) -0.0516(12) -0.5567(3) 0.038(3) Uani 1 1 d . . . . .
O20 O 0.2452(14) 0.0539(12) -0.5625(3) 0.046(3) Uani 1 1 d . . . . .
N10 N -0.0667(12) -0.1319(12) -0.7708(3) 0.021(3) Uani 1 1 d . . . . .
H10A H -0.1128 -0.0633 -0.7687 0.025 Uiso 1 1 calc R U . . .
N11 N 0.0966(11) -0.1489(13) -0.6752(3) 0.023(3) Uani 1 1 d . . . . .
H11A H 0.1079 -0.2342 -0.6812 0.028 Uiso 1 1 calc R U . . .
N12 N -0.4365(13) -0.2657(14) -0.5359(3) 0.028(3) Uani 1 1 d . . . . .
H12A H -0.4297 -0.2363 -0.5095 0.034 Uiso 1 1 calc R U . . .
H12B H -0.4618 -0.3631 -0.5371 0.034 Uiso 1 1 calc R U . . .
H12C H -0.5077 -0.2323 -0.5497 0.034 Uiso 1 1 calc R U . . .
C93 C -0.4016(17) -0.2915(18) -0.8768(4) 0.034(4) Uani 1 1 d . . . . .
H93 H -0.4523 -0.2140 -0.8713 0.040 Uiso 1 1 calc R U . . .
C94 C -0.5116(17) -0.4250(17) -0.8968(4) 0.032(4) Uani 1 1 d . . . . .
C95 C -0.6414(17) -0.501(2) -0.8837(5) 0.043(5) Uani 1 1 d . . . . .
H95 H -0.6811 -0.4771 -0.8593 0.052 Uiso 1 1 calc R U . . .
C96 C -0.720(2) -0.623(2) -0.9093(6) 0.051(5) Uani 1 1 d . . . . .
H96 H -0.8125 -0.6818 -0.9010 0.062 Uiso 1 1 calc R U . . .
C97 C -0.665(2) -0.655(2) -0.9434(6) 0.055(5) Uani 1 1 d . . . . .
H97 H -0.7160 -0.7389 -0.9582 0.066 Uiso 1 1 calc R U . . .
C98 C -0.537(2) -0.569(2) -0.9577(6) 0.057(6) Uani 1 1 d . . . . .
H98 H -0.5020 -0.5887 -0.9833 0.068 Uiso 1 1 calc R U . . .
C99 C -0.4567(17) -0.4501(19) -0.9341(4) 0.034(4) Uani 1 1 d . . . . .
C100 C -0.3154(17) -0.348(2) -0.9400(5) 0.039(4) Uani 1 1 d . U . . .
C101 C -0.2193(17) -0.331(2) -0.9735(5) 0.043(4) Uani 1 1 d . U . . .
H101 H -0.2419 -0.3966 -0.9957 0.051 Uiso 1 1 calc R U . . .
C102 C -0.095(2) -0.219(3) -0.9731(7) 0.071(6) Uani 1 1 d . U . . .
H102 H -0.0295 -0.2078 -0.9950 0.085 Uiso 1 1 calc R U . . .
C103 C -0.0623(18) -0.115(2) -0.9386(6) 0.056(4) Uani 1 1 d . U . . .
H103 H 0.0229 -0.0357 -0.9384 0.068 Uiso 1 1 calc R U . . .
C104 C -0.1577(17) -0.136(2) -0.9067(6) 0.048(4) Uani 1 1 d . U . . .
H104 H -0.1358 -0.0727 -0.8838 0.058 Uiso 1 1 calc R U . . .
C105 C -0.2843(15) -0.2473(18) -0.9082(4) 0.030(3) Uani 1 1 d . U . . .
C106 C -0.3410(17) -0.3461(17) -0.8371(4) 0.034(4) Uani 1 1 d . U . . .
H10B H -0.4244 -0.3927 -0.8199 0.041 Uiso 1 1 calc R U . . .
H10C H -0.2832 -0.4162 -0.8433 0.041 Uiso 1 1 calc R U . . .
C107 C -0.1250(17) -0.2480(17) -0.7951(4) 0.025(3) Uani 1 1 d . . . . .
C108 C 0.0751(15) -0.1240(17) -0.7481(4) 0.026(3) Uani 1 1 d . U . . .
H108 H 0.0897 -0.2229 -0.7462 0.031 Uiso 1 1 calc R U . . .
C109 C 0.0701(14) -0.0682(16) -0.7058(4) 0.022(3) Uani 1 1 d . . . . .
C110 C 0.2039(15) -0.0321(17) -0.7708(4) 0.026(3) Uani 1 1 d . . . . .
H11B H 0.2066 -0.0770 -0.7977 0.031 Uiso 1 1 calc R U . . .
H11C H 0.1840 0.0626 -0.7756 0.031 Uiso 1 1 calc R U . . .
C111 C 0.3534(16) -0.0101(17) -0.7498(4) 0.029(4) Uani 1 1 d . . . . .
C112 C 0.453(2) -0.100(2) -0.7602(5) 0.051(5) Uani 1 1 d . . . . .
H112 H 0.4202 -0.1737 -0.7802 0.061 Uiso 1 1 calc R U . . .
C113 C 0.5872(19) -0.081(3) -0.7423(6) 0.063(6) Uani 1 1 d . . . . .
H113 H 0.6483 -0.1428 -0.7487 0.076 Uiso 1 1 calc R U . . .
C114 C 0.6405(19) 0.032(3) -0.7136(7) 0.064(6) Uani 1 1 d . . . . .
H114 H 0.7423 0.0553 -0.7041 0.076 Uiso 1 1 calc R U . . .
C115 C 0.5483(19) 0.106(3) -0.6998(5) 0.060(7) Uani 1 1 d . . . . .
H115 H 0.5799 0.1724 -0.6778 0.072 Uiso 1 1 calc R U . . .
C116 C 0.4042(18) 0.0855(19) -0.7182(5) 0.039(4) Uani 1 1 d . . . . .
H116 H 0.3397 0.1393 -0.7084 0.047 Uiso 1 1 calc R U . . .
C117 C 0.1086(14) -0.1062(15) -0.6317(4) 0.018(3) Uani 1 1 d . U . . .
H117 H 0.1102 -0.0024 -0.6302 0.022 Uiso 1 1 calc R U . . .
C118 C -0.0237(15) -0.1886(16) -0.6088(4) 0.026(3) Uani 1 1 d . . . . .
H11D H -0.0028 -0.1693 -0.5793 0.031 Uiso 1 1 calc R U . . .
H11E H -0.0370 -0.2923 -0.6135 0.031 Uiso 1 1 calc R U . . .
C119 C -0.1696(17) -0.1486(19) -0.6217(4) 0.034(4) Uani 1 1 d . . . . .
H11F H -0.1578 -0.0457 -0.6159 0.041 Uiso 1 1 calc R U . . .
H11G H -0.1880 -0.1638 -0.6514 0.041 Uiso 1 1 calc R U . . .
C120 C -0.3020(16) -0.2345(18) -0.6004(4) 0.031(4) Uani 1 1 d . . . . .
H12D H -0.3125 -0.3373 -0.6061 0.037 Uiso 1 1 calc R U . . .
H12E H -0.3932 -0.2102 -0.6118 0.037 Uiso 1 1 calc R U . . .
C121 C -0.2929(15) -0.2108(16) -0.5542(4) 0.026(3) Uani 1 1 d . . . . .
H12F H -0.2193 -0.2587 -0.5418 0.031 Uiso 1 1 calc R U . . .
H12G H -0.2567 -0.1071 -0.5481 0.031 Uiso 1 1 calc R U . . .
C122 C 0.2598(14) -0.1229(15) -0.6139(4) 0.019(3) Uani 1 1 d . . . . .
H12H H 0.2507 -0.2254 -0.6083 0.023 Uiso 1 1 calc R U . . .
H12I H 0.3362 -0.0926 -0.6344 0.023 Uiso 1 1 calc R U . . .
C124 C 0.3129(17) -0.0382(17) -0.5754(4) 0.031(4) Uani 1 1 d . . . . .
O100 O -1.1663(13) -0.4250(14) -0.4792(4) 0.046(3) Uani 1 1 d G . . . .
H10D H -1.2408 -0.3983 -0.4908 0.069 Uiso 1 1 d G U . . .
H10E H -1.1972 -0.4780 -0.4584 0.069 Uiso 1 1 d G U . . .
O101 O -0.8854(13) -0.3002(15) -0.5079(3) 0.048(3) Uani 1 1 d G . . . .
H10F H -0.9783 -0.2960 -0.5085 0.072 Uiso 1 1 d G U . . .
H10G H -0.8719 -0.3267 -0.5324 0.072 Uiso 1 1 d G U . . .
O102 O -1.2007(16) -0.9333(15) -0.4838(4) 0.057(4) Uani 1 1 d G . . . .
H10H H -1.1047 -0.9040 -0.4866 0.085 Uiso 1 1 d G U . . .
H10I H -1.2198 -1.0085 -0.4685 0.085 Uiso 1 1 d G U . . .
O103 O 0.090(2) 0.1813(19) -0.5112(5) 0.089(5) Uani 1 1 d G . . . .
H10J H 0.1037 0.2721 -0.5160 0.134 Uiso 1 1 d DG U . . .
H10K H 0.1680 0.1596 -0.5203 0.134 Uiso 1 1 d G U . . .

loop_
_atom_site_aniso_label
_atom_site_aniso_U_11
_atom_site_aniso_U_22
_atom_site_aniso_U_33
_atom_site_aniso_U_23
_atom_site_aniso_U_13
_atom_site_aniso_U_12
O1 0.022(3) 0.024(3) 0.021(3) 0.004(2) -0.003(2) 0.006(2)
O2 0.053(7) 0.030(8) 0.043(7) 0.000(6) -0.014(6) 0.016(6)
O3 0.027(6) 0.031(7) 0.030(5) -0.003(5) -0.006(4) 0.004(5)
O4 0.050(8) 0.085(12) 0.063(9) -0.012(8) -0.001(7) 0.014(8)
O5 0.058(8) 0.042(8) 0.048(7) -0.015(6) -0.025(6) 0.022(6)
N1 0.026(6) 0.017(7) 0.030(6) -0.006(5) -0.014(5) -0.003(5)
N2 0.026(3) 0.024(4) 0.024(3) 0.002(2) 0.000(2) 0.007(2)
N3 0.058(10) 0.032(9) 0.062(9) 0.014(7) 0.037(8) 0.005(7)
C2 0.088(15) 0.030(11) 0.019(8) 0.000(8) -0.006(9) 0.025(10)
C3 0.029(9) 0.059(13) 0.048(10) 0.012(10) 0.003(8) 0.011(9)
C4 0.025(9) 0.051(12) 0.044(10) -0.010(9) -0.007(7) 0.007(8)
C5 0.037(11) 0.063(15) 0.078(14) -0.014(12) -0.015(10) 0.010(10)
C6 0.048(8) 0.075(15) 0.050(10) -0.012(10) -0.009(7) 0.021(8)
C7 0.043(6) 0.034(9) 0.025(7) -0.007(6) 0.000(5) 0.010(6)
C8 0.043(6) 0.046(8) 0.009(5) -0.001(5) 0.000(4) 0.009(5)
C9 0.068(8) 0.045(9) 0.025(6) 0.004(6) -0.001(6) 0.004(7)
C10 0.069(8) 0.052(10) 0.015(6) -0.020(6) 0.007(5) -0.003(7)
C11 0.053(8) 0.055(10) 0.035(7) -0.018(6) 0.007(6) -0.007(7)
C12 0.043(7) 0.057(10) 0.044(7) -0.014(7) 0.007(6) 0.007(6)
C13 0.043(6) 0.039(9) 0.033(7) -0.006(6) -0.003(5) 0.009(6)
C14 0.045(10) 0.032(10) 0.018(7) 0.008(7) 0.002(7) 0.020(8)
C15 0.033(5) 0.039(5) 0.037(5) 0.001(4) -0.001(3) 0.011(4)
C16 0.019(7) 0.021(9) 0.016(6) 0.007(6) -0.006(6) 0.007(7)
C17 0.017(7) 0.044(10) 0.018(7) 0.015(7) -0.003(6) 0.005(7)
C18 0.033(8) 0.016(9) 0.016(7) -0.001(6) -0.003(6) 0.016(7)
C19 0.034(9) 0.043(11) 0.021(7) -0.008(7) 0.000(6) 0.018(8)
C20 0.025(3) 0.025(3) 0.024(3) 0.0007(13) 0.0010(13) 0.0060(15)
C21 0.032(9) 0.027(10) 0.074(12) 0.014(9) 0.012(9) 0.011(8)
C22 0.032(9) 0.030(11) 0.059(11) 0.003(9) 0.006(8) -0.001(8)
C23 0.043(10) 0.045(13) 0.051(11) -0.021(10) -0.006(9) 0.011(10)
C24 0.037(10) 0.046(13) 0.061(11) 0.009(10) -0.022(9) 0.010(9)
C25 0.023(8) 0.037(11) 0.060(11) 0.004(9) -0.014(8) 0.006(8)
C26 0.023(4) 0.024(4) 0.023(4) 0.003(2) 0.000(2) 0.005(3)
C27 0.047(10) 0.041(11) 0.024(8) 0.017(8) -0.008(7) 0.006(9)
C28 0.047(11) 0.074(15) 0.030(9) 0.005(9) 0.002(8) 0.010(10)
C29 0.068(13) 0.106(18) 0.023(9) -0.013(10) -0.017(9) 0.051(13)
C30 0.019(9) 0.084(17) 0.069(13) -0.021(12) 0.002(9) -0.006(9)
C31 0.022(8) 0.032(10) 0.030(8) 0.007(7) 0.003(6) 0.001(7)
C32 0.039(9) 0.028(10) 0.013(7) 0.001(7) -0.005(6) 0.016(8)
O6 0.023(3) 0.023(3) 0.021(3) 0.006(2) -0.003(2) 0.005(2)
O7 0.076(8) 0.021(7) 0.023(5) 0.001(5) -0.016(5) 0.018(6)
O8 0.024(5) 0.033(7) 0.030(5) -0.002(5) -0.005(4) 0.004(5)
O9 0.045(7) 0.084(10) 0.019(5) 0.004(6) 0.003(5) 0.014(7)
O10 0.050(8) 0.068(9) 0.036(6) -0.003(6) -0.002(6) 0.018(7)
N4 0.019(6) 0.035(8) 0.025(6) 0.000(6) -0.008(5) -0.005(6)
N5 0.027(6) 0.030(8) 0.009(5) 0.006(5) 0.003(5) 0.008(6)
N6 0.046(8) 0.052(10) 0.026(7) 0.016(7) 0.018(6) 0.003(7)
C300 0.022(8) 0.038(11) 0.053(10) -0.004(9) -0.004(8) 0.007(8)
C33 0.045(9) 0.032(9) 0.027(6) 0.015(6) -0.007(6) 0.014(7)
C34 0.051(10) 0.026(10) 0.016(7) 0.003(7) 0.006(7) 0.007(8)
C35 0.042(10) 0.043(12) 0.047(10) 0.003(9) 0.012(8) -0.006(9)
C36 0.035(10) 0.098(17) 0.031(9) -0.012(10) 0.008(8) 0.018(11)
C37 0.046(11) 0.030(11) 0.059(11) -0.008(9) -0.014(9) 0.008(9)
C38 0.027(10) 0.045(13) 0.099(16) -0.001(12) -0.003(10) 0.006(9)
C39 0.067(12) 0.037(11) 0.029(8) -0.012(8) -0.003(8) 0.017(10)
C40 0.045(10) 0.050(12) 0.008(7) 0.010(7) -0.003(7) 0.015(9)
C41 0.040(10) 0.040(11) 0.037(9) -0.006(9) -0.012(8) 0.012(9)
C42 0.056(13) 0.046(13) 0.046(10) -0.010(9) -0.011(10) 0.014(10)
C43 0.074(15) 0.045(13) 0.018(8) -0.012(8) 0.007(9) -0.008(10)
C44 0.061(12) 0.054(13) 0.031(9) -0.008(9) -0.004(9) 0.027(10)
C45 0.055(9) 0.036(8) 0.030(6) 0.015(6) -0.007(6) 0.017(7)
C46 0.019(4) 0.018(4) 0.017(4) 0.003(2) 0.000(2) 0.005(2)
C47 0.013(7) 0.050(11) 0.013(6) 0.010(7) 0.003(6) 0.005(7)
C48 0.017(7) 0.019(9) 0.022(7) 0.003(7) 0.002(6) 0.005(6)
C49 0.026(8) 0.028(9) 0.017(7) 0.001(6) 0.009(6) 0.007(7)
C50 0.036(8) 0.037(10) 0.012(7) 0.011(7) 0.011(6) 0.013(8)
C51 0.038(10) 0.040(11) 0.049(10) 0.009(9) -0.014(8) 0.015(9)
C52 0.042(10) 0.020(10) 0.053(11) 0.003(8) -0.001(8) 0.004(8)
C53 0.042(10) 0.053(13) 0.042(10) -0.026(10) 0.011(9) -0.009(9)
C54 0.023(8) 0.067(13) 0.025(8) 0.004(8) -0.003(7) 0.007(8)
C55 0.036(10) 0.064(14) 0.027(8) 0.010(8) -0.005(7) 0.006(9)
C56 0.026(8) 0.017(8) 0.019(7) 0.009(6) 0.000(6) 0.000(6)
C57 0.018(7) 0.035(10) 0.016(6) 0.019(6) 0.003(6) 0.004(7)
C58 0.014(7) 0.038(10) 0.026(7) -0.007(7) -0.005(6) -0.009(7)
C59 0.028(4) 0.031(4) 0.030(4) -0.001(2) 0.000(2) 0.007(3)
C60 0.010(7) 0.049(11) 0.048(9) -0.007(9) -0.004(7) 0.000(7)
C61 0.037(9) 0.045(12) 0.021(7) 0.002(8) 0.002(7) -0.004(8)
C62 0.027(5) 0.032(5) 0.027(5) 0.005(3) -0.001(3) 0.008(3)
O11 0.044(6) 0.035(7) 0.022(5) -0.013(5) -0.023(5) 0.012(5)
O12 0.043(6) 0.030(7) 0.019(5) 0.003(5) -0.011(5) 0.005(5)
O13 0.034(6) 0.023(6) 0.022(5) 0.008(4) 0.000(4) 0.002(5)
O14 0.064(7) 0.025(6) 0.027(5) -0.009(5) 0.005(5) 0.009(6)
O15 0.028(6) 0.042(7) 0.031(5) -0.008(5) -0.009(5) 0.004(5)
N7 0.032(7) 0.022(7) 0.014(5) -0.002(5) 0.002(5) 0.008(6)
N8 0.013(5) 0.026(7) 0.021(6) 0.010(5) 0.004(5) -0.003(5)
N9 0.035(7) 0.037(8) 0.015(5) 0.007(5) 0.002(5) 0.016(6)
C200 0.009(7) 0.037(10) 0.029(8) 0.024(7) -0.006(6) -0.001(7)
C63 0.036(9) 0.035(9) 0.032(7) -0.009(6) -0.013(6) 0.005(7)
C64 0.020(8) 0.026(9) 0.029(8) -0.002(7) -0.002(6) 0.000(7)
C65 0.025(8) 0.079(14) 0.024(8) -0.030(9) -0.009(7) 0.006(9)
C66 0.049(11) 0.042(12) 0.059(12) -0.001(10) -0.017(10) 0.002(9)
C67 0.039(10) 0.034(11) 0.041(10) 0.001(8) -0.022(8) 0.000(8)
C68 0.034(10) 0.051(13) 0.051(10) -0.019(9) -0.017(8) 0.017(9)
C69 0.026(8) 0.044(11) 0.027(8) -0.011(8) -0.004(6) 0.010(8)
C70 0.028(7) 0.039(10) 0.042(7) 0.013(7) 0.006(6) 0.010(7)
C71 0.036(5) 0.045(5) 0.044(5) 0.004(3) 0.005(3) 0.011(3)
C72 0.040(8) 0.063(9) 0.075(10) 0.007(7) 0.015(7) -0.003(7)
C73 0.011(7) 0.062(10) 0.075(9) 0.013(7) 0.005(6) 0.004(7)
C74 0.013(7) 0.064(13) 0.064(9) 0.016(8) -0.001(6) 0.009(8)
C75 0.035(4) 0.035(4) 0.033(4) 0.000(2) -0.002(2) 0.007(3)
C76 0.030(4) 0.027(4) 0.026(4) 0.000(2) 0.001(2) 0.004(3)
C77 0.012(7) 0.060(11) 0.015(7) -0.011(7) -0.006(5) 0.003(7)
C78 0.020(4) 0.021(4) 0.020(4) 0.001(2) 0.001(2) 0.003(2)
C79 0.026(4) 0.027(4) 0.024(4) 0.001(2) 0.003(2) 0.006(3)
C80 0.024(8) 0.045(11) 0.035(8) 0.019(8) 0.019(7) 0.008(8)
C81 0.035(10) 0.083(16) 0.046(10) 0.016(10) 0.023(8) 0.021(10)
C82 0.022(10) 0.12(2) 0.079(14) -0.004(15) 0.008(10) 0.029(12)
C83 0.028(10) 0.10(2) 0.082(16) 0.032(15) 0.018(11) 0.008(12)
C84 0.039(11) 0.11(2) 0.017(8) 0.005(10) -0.001(7) -0.016(11)
C85 0.025(8) 0.039(11) 0.042(9) 0.012(8) 0.005(7) 0.011(8)
C86 0.006(6) 0.029(9) 0.020(7) -0.003(6) -0.002(5) -0.002(6)
C87 0.032(8) 0.043(11) 0.016(7) 0.014(7) 0.006(6) 0.014(8)
C88 0.034(9) 0.045(11) 0.021(7) 0.008(7) -0.002(7) 0.007(8)
C89 0.031(8) 0.045(11) 0.012(7) 0.003(7) 0.001(6) 0.006(8)
C90 0.021(7) 0.045(11) 0.021(7) 0.002(7) 0.008(6) 0.002(7)
C91 0.014(7) 0.026(9) 0.014(6) 0.011(6) 0.003(5) 0.002(6)
C92 0.028(4) 0.027(4) 0.025(4) 0.002(2) 0.002(2) 0.005(3)
O16 0.036(6) 0.046(7) 0.026(5) -0.020(5) -0.019(5) 0.013(5)
O17 0.043(6) 0.027(7) 0.021(5) -0.001(5) -0.012(5) 0.005(5)
O18 0.031(6) 0.023(6) 0.027(5) 0.002(5) -0.004(4) 0.004(5)
O19 0.032(6) 0.039(7) 0.039(6) -0.006(5) -0.002(5) 0.003(5)
O20 0.067(8) 0.032(7) 0.037(6) -0.012(5) -0.001(6) 0.012(6)
N10 0.025(6) 0.024(7) 0.016(5) 0.000(5) 0.001(5) 0.010(5)
N11 0.009(5) 0.027(7) 0.027(6) 0.006(6) 0.003(5) -0.007(5)
N12 0.034(7) 0.032(8) 0.018(6) 0.004(5) 0.008(5) 0.006(6)
C93 0.039(9) 0.038(10) 0.025(8) -0.005(7) -0.015(7) 0.014(8)
C94 0.035(9) 0.030(10) 0.029(8) -0.014(7) -0.005(7) 0.007(8)
C95 0.025(8) 0.056(12) 0.040(9) -0.028(9) -0.010(7) -0.006(8)
C96 0.044(11) 0.052(13) 0.050(11) -0.001(10) -0.025(9) 0.001(9)
C97 0.047(12) 0.051(13) 0.058(12) -0.024(10) -0.025(10) -0.001(10)
C98 0.053(12) 0.078(16) 0.042(10) -0.021(11) -0.018(9) 0.023(12)
C99 0.033(9) 0.048(11) 0.023(8) -0.009(8) -0.006(7) 0.013(8)
C100 0.024(7) 0.059(9) 0.034(6) 0.015(6) 0.004(5) 0.011(6)
C101 0.026(7) 0.062(10) 0.046(7) 0.023(7) 0.016(6) 0.021(6)
C102 0.032(8) 0.084(12) 0.095(11) 0.019(8) 0.020(8) 0.008(7)
C103 0.015(7) 0.074(11) 0.079(9) 0.027(7) 0.009(6) 0.009(7)
C104 0.018(6) 0.057(10) 0.070(9) 0.025(7) 0.002(6) 0.009(6)
C105 0.015(6) 0.049(9) 0.027(6) 0.025(6) -0.004(5) 0.011(5)
C106 0.034(4) 0.034(4) 0.032(4) 0.001(2) -0.002(2) 0.007(3)
C107 0.037(9) 0.026(10) 0.008(6) -0.002(7) -0.005(6) 0.001(7)
C108 0.024(4) 0.027(4) 0.026(4) -0.001(2) 0.002(2) 0.005(3)
C109 0.018(7) 0.022(9) 0.018(7) 0.009(7) -0.002(6) -0.007(6)
C110 0.029(8) 0.038(10) 0.008(6) 0.008(6) 0.009(6) 0.002(7)
C111 0.030(8) 0.030(10) 0.026(7) 0.018(7) 0.018(7) 0.003(7)
C112 0.050(11) 0.056(14) 0.049(10) 0.011(9) 0.029(9) 0.013(10)
C113 0.023(10) 0.107(19) 0.067(13) 0.002(13) 0.001(9) 0.032(11)
C114 0.011(8) 0.091(18) 0.080(14) 0.013(13) 0.008(9) -0.004(10)
C115 0.028(10) 0.112(19) 0.017(7) -0.006(9) -0.001(7) -0.022(11)
C116 0.037(10) 0.040(11) 0.044(10) 0.017(9) 0.005(8) 0.014(8)
C117 0.016(4) 0.019(4) 0.018(4) 0.000(2) 0.001(2) 0.004(2)
C118 0.029(8) 0.028(9) 0.021(7) 0.006(7) 0.002(6) 0.009(7)
C119 0.037(9) 0.048(11) 0.015(7) 0.011(7) 0.000(6) 0.006(8)
C120 0.023(8) 0.053(11) 0.014(7) 0.001(7) 0.002(6) 0.005(8)
C121 0.020(7) 0.029(9) 0.023(7) 0.004(7) 0.005(6) -0.006(7)
C122 0.021(7) 0.022(8) 0.012(6) 0.011(6) 0.002(5) -0.002(6)
C124 0.033(9) 0.027(10) 0.028(8) 0.009(7) 0.006(7) -0.004(7)
O100 0.048(7) 0.047(8) 0.040(7) -0.002(6) 0.019(6) 0.005(6)
O101 0.041(7) 0.060(9) 0.040(6) -0.012(6) 0.014(5) 0.004(6)
O102 0.082(10) 0.056(9) 0.035(6) -0.007(6) 0.025(7) 0.016(8)
O103 0.122(15) 0.088(13) 0.062(9) 0.000(9) 0.049(10) 0.026(11)

loop_
_atom_type_symbol
_atom_type_description
_atom_type_scat_dispersion_real
_atom_type_scat_dispersion_imag
_atom_type_scat_source
C C 0.0181 0.0091 'International Tables Vol C Tables 4.2.6.8 and 6.1.1.4'
H H 0.0000 0.0000 'International Tables Vol C Tables 4.2.6.8 and 6.1.1.4'
N N 0.0311 0.0180 'International Tables Vol C Tables 4.2.6.8 and 6.1.1.4'
O O 0.0492 0.0322 'International Tables Vol C Tables 4.2.6.8 and 6.1.1.4'

loop_
_geom_angle_atom_site_label_1
_geom_angle_atom_site_label_2
_geom_angle_atom_site_label_3
_geom_angle
_geom_angle_site_symmetry_1
_geom_angle_site_symmetry_3
_geom_angle_publ_flag
C16 O1 C15 117.7(10) . . ?
C16 N1 C17 120.0(12) . . ?
C18 N2 C26 124.2(12) . . ?
C3 C2 C7 115.5(16) . . ?
C3 C2 C14 136.8(15) . . ?
C7 C2 C14 107.7(16) . . ?
C4 C3 C2 120.3(17) . . ?
C3 C4 C5 120.7(18) . . ?
C6 C5 C4 120.6(18) . . ?
C5 C6 C7 122(2) . . ?
C6 C7 C2 120.4(18) . . ?
C6 C7 C8 129.5(16) . . ?
C2 C7 C8 110.1(15) . . ?
C13 C8 C9 119.8(16) . . ?
C13 C8 C7 105.9(13) . . ?
C9 C8 C7 134.3(15) . . ?
C10 C9 C8 116.5(18) . . ?
C9 C10 C11 122.9(18) . . ?
C12 C11 C10 121.4(17) . . ?
C11 C12 C13 117.4(18) . . ?
C12 C13 C8 121.8(17) . . ?
C12 C13 C14 125.9(16) . . ?
C8 C13 C14 112.2(14) . . ?
C2 C14 C13 104.1(13) . . ?
C2 C14 C15 111.1(12) . . ?
C13 C14 C15 118.4(14) . . ?
O1 C15 C14 108.2(12) . . ?
O2 C16 N1 127.9(13) . . ?
O2 C16 O1 122.1(12) . . ?
N1 C16 O1 110.0(12) . . ?
N1 C17 C18 111.8(12) . . ?
N1 C17 C19 106.3(11) . . ?
C18 C17 C19 107.0(11) . . ?
O3 C18 N2 122.6(12) . . ?
O3 C18 C17 122.8(12) . . ?
N2 C18 C17 114.5(13) . . ?
C20 C19 C17 114.7(11) . . ?
C21 C20 C25 116.2(14) . . ?
C21 C20 C19 123.6(14) . . ?
C25 C20 C19 119.9(14) . . ?
C20 C21 C22 121.4(16) . . ?
C23 C22 C21 121.6(18) . . ?
C22 C23 C24 119.0(17) . . ?
C23 C24 C25 120.6(17) . . ?
C24 C25 C20 120.8(16) . . ?
N2 C26 C31 108.2(12) . . ?
N2 C26 C27 112.5(11) . . ?
C31 C26 C27 113.5(11) . . ?
C28 C27 C26 111.8(13) . . ?
C27 C28 C29 112.3(14) . . ?
C30 C29 C28 111.1(16) . . ?
C29 C30 N3 113.3(17) . . ?
C32 C31 C26 112.2(12) . . ?
O5 C32 O4 122.4(14) . . ?
O5 C32 C31 119.8(14) . . ?
O4 C32 C31 117.7(13) . . ?
C46 O6 C45 110.8(11) . . ?
C46 N4 C47 116.2(13) . . ?
C48 N5 C56 125.2(12) . . ?
C44 C300 C40 121.3(16) . . ?
C44 C300 C33 129.7(14) . . ?
C40 C300 C33 108.7(14) . . ?
C34 C33 C45 119.7(14) . . ?
C34 C33 C300 102.7(12) . . ?
C45 C33 C300 103.2(13) . . ?
C35 C34 C33 127.2(15) . . ?
C35 C34 C39 119.3(15) . . ?
C33 C34 C39 113.5(14) . . ?
C36 C35 C34 115.3(18) . . ?
C37 C36 C35 127(2) . . ?
C36 C37 C38 117.7(18) . . ?
C39 C38 C37 119.1(18) . . ?
C38 C39 C40 133.6(17) . . ?
C38 C39 C34 121.1(18) . . ?
C40 C39 C34 105.3(15) . . ?
C41 C40 C300 120.4(16) . . ?
C41 C40 C39 130.0(16) . . ?
C300 C40 C39 109.5(14) . . ?
C42 C41 C40 115.5(16) . . ?
C43 C42 C41 127(2) . . ?
C42 C43 C44 123.6(19) . . ?
C300 C44 C43 112.4(17) . . ?
O6 C45 C33 112.1(13) . . ?
O7 C46 N4 125.3(12) . . ?
O7 C46 O6 122.8(12) . . ?
N4 C46 O6 111.9(12) . . ?
N4 C47 C48 110.2(11) . . ?
N4 C47 C49 108.3(11) . . ?
C48 C47 C49 108.6(11) . . ?
O8 C48 N5 121.7(12) . . ?
O8 C48 C47 124.5(12) . . ?
N5 C48 C47 113.6(13) . . ?
C50 C49 C47 115.0(11) . . ?
C51 C50 C55 117.0(15) . . ?
C51 C50 C49 119.8(12) . . ?
C55 C50 C49 122.8(14) . . ?
C50 C51 C52 121.4(16) . . ?
C53 C52 C51 120.0(17) . . ?
C52 C53 C54 119.1(16) . . ?
C55 C54 C53 120.5(15) . . ?
C54 C55 C50 121.5(16) . . ?
N5 C56 C57 111.7(11) . . ?
N5 C56 C61 107.3(11) . . ?
C57 C56 C61 116.4(11) . . ?
C58 C57 C56 113.4(12) . . ?
C57 C58 C59 114.6(12) . . ?
C60 C59 C58 113.2(12) . . ?
N6 C60 C59 110.9(12) . . ?
C62 C61 C56 117.0(13) . . ?
O10 C62 O9 122.5(14) . . ?
O10 C62 C61 116.6(15) . . ?
O9 C62 C61 120.5(14) . . ?
C76 O11 C75 112.8(11) . . ?
C76 N7 C77 119.5(12) . . ?
C78 N8 C86 125.1(12) . . ?
C74 C200 C70 120.6(15) . . ?
C74 C200 C63 129.2(15) . . ?
C70 C200 C63 110.2(13) . . ?
C200 C63 C64 102.9(12) . . ?
C200 C63 C75 112.6(12) . . ?
C64 C63 C75 104.4(13) . . ?
C65 C64 C69 123.3(14) . . ?
C65 C64 C63 128.4(13) . . ?
C69 C64 C63 108.2(13) . . ?
C64 C65 C66 116.6(14) . . ?
C67 C66 C65 121.1(18) . . ?
C66 C67 C68 120.6(17) . . ?
C67 C68 C69 120.5(16) . . ?
C64 C69 C68 117.6(15) . . ?
C64 C69 C70 110.0(13) . . ?
C68 C69 C70 132.2(15) . . ?
C200 C70 C71 120.2(15) . . ?
C200 C70 C69 108.4(13) . . ?
C71 C70 C69 131.2(16) . . ?
C72 C71 C70 119.4(18) . . ?
C71 C72 C73 120.5(18) . . ?
C74 C73 C72 119.1(17) . . ?
C200 C74 C73 120.1(18) . . ?
O11 C75 C63 106.2(12) . . ?
O12 C76 N7 127.1(14) . . ?
O12 C76 O11 126.5(14) . . ?
N7 C76 O11 106.2(12) . . ?
N7 C77 C78 111.2(11) . . ?
N7 C77 C79 109.5(12) . . ?
C78 C77 C79 111.5(12) . . ?
O13 C78 N8 122.0(12) . . ?
O13 C78 C77 120.8(13) . . ?
N8 C78 C77 117.0(13) . . ?
C80 C79 C77 115.3(11) . . ?
C85 C80 C81 114.7(15) . . ?
C85 C80 C79 123.4(13) . . ?
C81 C80 C79 121.8(15) . . ?
C82 C81 C80 122(2) . . ?
C81 C82 C83 121(2) . . ?
C84 C83 C82 120.7(19) . . ?
C83 C84 C85 118.8(19) . . ?
C80 C85 C84 122.3(16) . . ?
N8 C86 C87 111.5(10) . . ?
N8 C86 C91 109.3(10) . . ?
C87 C86 C91 113.7(11) . . ?
C86 C87 C88 113.0(12) . . ?
C89 C88 C87 112.7(13) . . ?
C88 C89 C90 113.1(12) . . ?
N9 C90 C89 113.1(12) . . ?
C92 C91 C86 114.5(11) . . ?
O15 C92 O14 120.4(13) . . ?
O15 C92 C91 120.2(12) . . ?
O14 C92 C91 119.2(13) . . ?
C107 O16 C106 113.0(11) . . ?
C107 N10 C108 118.3(12) . . ?
C109 N11 C117 124.9(12) . . ?
C105 C93 C106 113.2(12) . . ?
C105 C93 C94 102.9(12) . . ?
C106 C93 C94 105.2(13) . . ?
C95 C94 C99 123.2(14) . . ?
C95 C94 C93 128.7(13) . . ?
C99 C94 C93 108.0(14) . . ?
C94 C95 C96 115.9(15) . . ?
C97 C96 C95 121.9(19) . . ?
C96 C97 C98 121.0(17) . . ?
C97 C98 C99 119.2(17) . . ?
C94 C99 C98 118.5(16) . . ?
C94 C99 C100 110.0(14) . . ?
C98 C99 C100 131.4(15) . . ?
C105 C100 C99 109.7(13) . . ?
C105 C100 C101 119.9(16) . . ?
C99 C100 C101 130.1(16) . . ?
C102 C101 C100 119.2(19) . . ?
C101 C102 C103 120.0(19) . . ?
C104 C103 C102 119.0(18) . . ?
C105 C104 C103 119.9(19) . . ?
C104 C105 C100 121.8(15) . . ?
C104 C105 C93 129.0(16) . . ?
C100 C105 C93 109.0(13) . . ?
O16 C106 C93 106.0(13) . . ?
O17 C107 N10 127.5(13) . . ?
O17 C107 O16 126.2(13) . . ?
N10 C107 O16 106.1(13) . . ?
N10 C108 C109 110.3(11) . . ?
N10 C108 C110 109.9(11) . . ?
C109 C108 C110 111.7(11) . . ?
O18 C109 N11 121.9(12) . . ?
O18 C109 C108 120.4(13) . . ?
N11 C109 C108 117.4(13) . . ?
C111 C110 C108 114.9(11) . . ?
C116 C111 C112 115.6(15) . . ?
C116 C111 C110 123.9(13) . . ?
C112 C111 C110 120.3(14) . . ?
C113 C112 C111 121.2(19) . . ?
C112 C113 C114 120.2(19) . . ?
C115 C114 C113 120.5(16) . . ?
C114 C115 C116 119.3(17) . . ?
C111 C116 C115 122.3(16) . . ?
N11 C117 C118 112.0(10) . . ?
N11 C117 C122 107.8(10) . . ?
C118 C117 C122 113.3(11) . . ?
C117 C118 C119 112.4(11) . . ?
C120 C119 C118 112.6(13) . . ?
C119 C120 C121 114.2(12) . . ?
N12 C121 C120 112.5(11) . . ?
C124 C122 C117 113.9(12) . . ?
O19 C124 O20 119.7(13) . . ?
O19 C124 C122 119.0(14) . . ?
O20 C124 C122 121.1(14) . . ?

loop_
_geom_bond_atom_site_label_1
_geom_bond_atom_site_label_2
_geom_bond_distance
_geom_bond_site_symmetry_2
_geom_bond_publ_flag
O1 C16 1.376(15) . ?
O1 C15 1.442(17) . ?
O2 C16 1.179(17) . ?
O3 C18 1.212(16) . ?
O4 C32 1.26(2) . ?
O5 C32 1.230(18) . ?
N1 C16 1.347(18) . ?
N1 C17 1.463(17) . ?
N2 C18 1.359(17) . ?
N2 C26 1.446(17) . ?
N3 C30 1.50(2) . ?
C2 C3 1.44(3) . ?
C2 C7 1.45(2) . ?
C2 C14 1.48(2) . ?
C3 C4 1.35(2) . ?
C4 C5 1.40(3) . ?
C5 C6 1.31(3) . ?
C6 C7 1.35(2) . ?
C7 C8 1.45(2) . ?
C8 C13 1.40(2) . ?
C8 C9 1.45(2) . ?
C9 C10 1.32(3) . ?
C10 C11 1.43(3) . ?
C11 C12 1.36(3) . ?
C12 C13 1.38(2) . ?
C13 C14 1.48(2) . ?
C14 C15 1.53(2) . ?
C17 C18 1.501(19) . ?
C17 C19 1.560(19) . ?
C19 C20 1.53(2) . ?
C20 C21 1.35(2) . ?
C20 C25 1.39(2) . ?
C21 C22 1.39(2) . ?
C22 C23 1.32(2) . ?
C23 C24 1.35(3) . ?
C24 C25 1.38(2) . ?
C26 C31 1.538(19) . ?
C26 C27 1.55(2) . ?
C27 C28 1.52(2) . ?
C28 C29 1.57(2) . ?
C29 C30 1.40(3) . ?
C31 C32 1.510(19) . ?
O6 C46 1.381(16) . ?
O6 C45 1.466(17) . ?
O7 C46 1.192(17) . ?
O8 C48 1.209(16) . ?
O9 C62 1.252(18) . ?
O10 C62 1.216(19) . ?
N4 C46 1.339(18) . ?
N4 C47 1.444(17) . ?
N5 C48 1.376(17) . ?
N5 C56 1.444(16) . ?
N6 C60 1.468(18) . ?
C300 C44 1.39(2) . ?
C300 C40 1.43(2) . ?
C300 C33 1.54(2) . ?
C33 C34 1.44(2) . ?
C33 C45 1.48(2) . ?
C34 C35 1.44(2) . ?
C34 C39 1.46(2) . ?
C35 C36 1.37(2) . ?
C36 C37 1.38(2) . ?
C37 C38 1.42(3) . ?
C38 C39 1.39(2) . ?
C39 C40 1.46(2) . ?
C40 C41 1.37(2) . ?
C41 C42 1.33(3) . ?
C42 C43 1.26(3) . ?
C43 C44 1.43(3) . ?
C47 C48 1.513(19) . ?
C47 C49 1.573(18) . ?
C49 C50 1.53(2) . ?
C50 C51 1.34(2) . ?
C50 C55 1.42(2) . ?
C51 C52 1.41(2) . ?
C52 C53 1.36(2) . ?
C53 C54 1.38(2) . ?
C54 C55 1.35(2) . ?
C56 C57 1.547(18) . ?
C56 C61 1.54(2) . ?
C57 C58 1.499(19) . ?
C58 C59 1.535(19) . ?
C59 C60 1.47(2) . ?
C61 C62 1.50(2) . ?
O11 C76 1.372(18) . ?
O11 C75 1.487(18) . ?
O12 C76 1.168(18) . ?
O13 C78 1.254(17) . ?
O14 C92 1.296(18) . ?
O15 C92 1.260(17) . ?
N7 C76 1.354(19) . ?
N7 C77 1.468(17) . ?
N8 C78 1.314(18) . ?
N8 C86 1.488(16) . ?
N9 C90 1.461(17) . ?
C200 C74 1.37(2) . ?
C200 C70 1.41(2) . ?
C200 C63 1.50(2) . ?
C63 C64 1.54(2) . ?
C63 C75 1.54(2) . ?
C64 C65 1.32(2) . ?
C64 C69 1.41(2) . ?
C65 C66 1.49(2) . ?
C66 C67 1.34(3) . ?
C67 C68 1.35(3) . ?
C68 C69 1.43(2) . ?
C69 C70 1.45(2) . ?
C70 C71 1.43(2) . ?
C71 C72 1.35(3) . ?
C72 C73 1.45(3) . ?
C73 C74 1.41(2) . ?
C77 C78 1.484(18) . ?
C77 C79 1.53(2) . ?
C79 C80 1.46(2) . ?
C80 C85 1.40(2) . ?
C80 C81 1.47(2) . ?
C81 C82 1.31(3) . ?
C82 C83 1.40(3) . ?
C83 C84 1.35(3) . ?
C84 C85 1.41(2) . ?
C86 C87 1.519(18) . ?
C86 C91 1.521(17) . ?
C87 C88 1.52(2) . ?
C88 C89 1.51(2) . ?
C89 C90 1.513(18) . ?
C91 C92 1.493(19) . ?
O16 C107 1.372(18) . ?
O16 C106 1.467(18) . ?
O17 C107 1.167(18) . ?
O18 C109 1.241(17) . ?
O19 C124 1.279(18) . ?
O20 C124 1.29(2) . ?
N10 C107 1.358(18) . ?
N10 C108 1.465(17) . ?
N11 C109 1.328(18) . ?
N11 C117 1.482(16) . ?
N12 C121 1.455(17) . ?
C93 C105 1.51(2) . ?
C93 C106 1.55(2) . ?
C93 C94 1.55(2) . ?
C94 C95 1.33(2) . ?
C94 C99 1.40(2) . ?
C95 C96 1.47(2) . ?
C96 C97 1.32(3) . ?
C97 C98 1.37(3) . ?
C98 C99 1.41(2) . ?
C99 C100 1.44(2) . ?
C100 C105 1.40(2) . ?
C100 C101 1.43(2) . ?
C101 C102 1.36(3) . ?
C102 C103 1.49(3) . ?
C103 C104 1.38(2) . ?
C104 C105 1.37(2) . ?
C108 C109 1.502(19) . ?
C108 C110 1.518(19) . ?
C110 C111 1.48(2) . ?
C111 C116 1.38(2) . ?
C111 C112 1.47(2) . ?
C112 C113 1.32(3) . ?
C113 C114 1.42(3) . ?
C114 C115 1.34(3) . ?
C115 C116 1.41(2) . ?
C117 C118 1.511(18) . ?
C117 C122 1.541(18) . ?
C118 C119 1.54(2) . ?
C119 C120 1.50(2) . ?
C120 C121 1.536(18) . ?
C122 C124 1.50(2) . ?
